data_4067919
loop_
_publ_author_name
'Cure, J\'er\'emy'
'Poteau, Romuald'
'Gerber, Iann C.'
'Gornitzka, Heinz'
'Hemmert, Catherine'

_publ_section_title
;
 Dimeric Gold Bis(carbene) Complexes by Transmetalation in Water
;
_journal_issue 2
_journal_name_full Organometallics
_journal_page_first 619
_journal_paper_doi 10.1021/om2009183
_journal_volume 31
_journal_year 2012
_chemical_formula_sum 'C32.67 H54.33 Au2 Br1.45 F3.33 N8.33 O5 P0.56'
_chemical_formula_weight 1233.74
_chemical_name_systematic
; 
 ? 
;
_space_group_IT_number 2
_symmetry_cell_setting triclinic
_symmetry_space_group_name_Hall '-P 1'
_symmetry_space_group_name_H-M 'P -1'
_atom_sites_solution_hydrogens geom
_atom_sites_solution_primary direct
_atom_sites_solution_secondary difmap
_audit_creation_method SHELXL-97
_cell_angle_alpha 73.7340(10)
_cell_angle_beta 76.8080(10)
_cell_angle_gamma 89.8050(10)
_cell_formula_units_Z 6
_cell_length_a 15.7363(4)
_cell_length_b 18.6612(4)
_cell_length_c 23.0100(6)
_cell_measurement_reflns_used 9133
_cell_measurement_temperature 180(2)
_cell_measurement_theta_max 28.158
_cell_measurement_theta_min 2.322
_cell_volume 6302.2(3)
_computing_cell_refinement 'Bruker SMART'
_computing_data_collection 'Bruker SMART'
_computing_data_reduction 'Bruker SAINT'
_computing_molecular_graphics 'Bruker SHELXTL'
_computing_publication_material 'Bruker SHELXTL'
_computing_structure_refinement 'SHELXL-97 (Sheldrick, 1997)'
_computing_structure_solution 'SHELXS-97 (Sheldrick, 1990)'
_diffrn_ambient_temperature 180(2)
_diffrn_measured_fraction_theta_full 0.988
_diffrn_measured_fraction_theta_max 0.988
_diffrn_measurement_device_type 'CCD area detector'
_diffrn_measurement_method 'phi and omega scans'
_diffrn_radiation_monochromator graphite
_diffrn_radiation_source 'fine-focus sealed tube'
_diffrn_radiation_type MoK\a
_diffrn_radiation_wavelength 0.71073
_diffrn_reflns_av_R_equivalents 0.0292
_diffrn_reflns_av_sigmaI/netI 0.0289
_diffrn_reflns_limit_h_max 19
_diffrn_reflns_limit_h_min -19
_diffrn_reflns_limit_k_max 23
_diffrn_reflns_limit_k_min -23
_diffrn_reflns_limit_l_max 28
_diffrn_reflns_limit_l_min -28
_diffrn_reflns_number 103976
_diffrn_reflns_theta_full 26.37
_diffrn_reflns_theta_max 26.37
_diffrn_reflns_theta_min 5.11
_exptl_absorpt_coefficient_mu 8.434
_exptl_absorpt_correction_T_max 0.2833
_exptl_absorpt_correction_T_min 0.1015
_exptl_absorpt_correction_type multi-scan
_exptl_absorpt_process_details 'SADABS (BRUKER-AXS)'
_exptl_crystal_colour colourless
_exptl_crystal_density_diffrn 1.950
_exptl_crystal_density_method 'not measured'
_exptl_crystal_description plate
_exptl_crystal_F_000 3573
_exptl_crystal_size_max 0.50
_exptl_crystal_size_mid 0.50
_exptl_crystal_size_min 0.20
_refine_diff_density_max 1.323
_refine_diff_density_min -1.107
_refine_diff_density_rms 0.103
_refine_ls_extinction_method none
_refine_ls_goodness_of_fit_ref 1.026
_refine_ls_hydrogen_treatment constr
_refine_ls_matrix_type full
_refine_ls_number_parameters 1813
_refine_ls_number_reflns 25519
_refine_ls_number_restraints 886
_refine_ls_restrained_S_all 1.018
_refine_ls_R_factor_all 0.0387
_refine_ls_R_factor_gt 0.0262
_refine_ls_shift/su_max 0.003
_refine_ls_shift/su_mean 0.000
_refine_ls_structure_factor_coef Fsqd
_refine_ls_weighting_details 'calc w=1/[\s^2^(Fo^2^)+(0.0150P)^2^+17.1788P] where P=(Fo^2^+2Fc^2^)/3'
_refine_ls_weighting_scheme calc
_refine_ls_wR_factor_gt 0.0514
_refine_ls_wR_factor_ref 0.0554
_reflns_number_gt 21218
_reflns_number_total 25519
_reflns_threshold_expression >2sigma(I)
_cod_data_source_file om2009183_si_002.cif
_cod_data_source_block 8
_cod_depositor_comments
;
The following automatic conversions were performed:

'_symmetry_cell_setting' value 'Triclinic' changed to 'triclinic'
according to /home/saulius/struct/CIF-dictionaries/cif_core.dic
dictionary named 'cif_core.dic' version 2.4.1 from 2010-06-29.

Automatic conversion script
Id: cif_fix_values 1715 2011-07-08 13:25:40Z adriana 

The following automatic conversions were performed:

'_exptl_absorpt_correction_type' value 'multi-scans' was replaced
with the value 'multi-scan' as specified in the replacement file
'src/cod-tools/trunk/data/replacement-values/replacement_values.lst'.

Automatic conversion script
Id: cif_fix_values 5376 2017-05-30 11:51:03Z andrius 

The following automatic conversions were performed:

'_refine_ls_hydrogen_treatment' value 'const' was replaced with the
value 'constr' as specified in the replacement file
'src/cod-tools/trunk/data/replacement-values/replacement_values.lst'.

Automatic conversion script
Id: cif_fix_values 5376 2017-05-30 11:51:03Z andrius 
;
_cod_original_sg_symbol_H-M P-1
_cod_database_code 4067919

loop_
_symmetry_equiv_pos_as_xyz
'x, y, z'
'-x, -y, -z'

loop_
_atom_site_label
_atom_site_type_symbol
_atom_site_fract_x
_atom_site_fract_y
_atom_site_fract_z
_atom_site_U_iso_or_equiv
_atom_site_adp_type
_atom_site_occupancy
_atom_site_symmetry_multiplicity
_atom_site_calc_flag
_atom_site_refinement_flags
_atom_site_disorder_assembly
_atom_site_disorder_group
Au1 Au 0.878458(10) 0.114514(9) 0.277035(7) 0.02645(4) Uani 1 1 d . . .
Au2 Au 0.985714(10) 0.266791(9) 0.275979(7) 0.02542(4) Uani 1 1 d . . .
Au3 Au 0.223372(11) 0.427759(9) 0.261710(8) 0.03112(4) Uani 1 1 d . . .
Au4 Au 0.359320(11) 0.557503(9) 0.265388(7) 0.02832(4) Uani 1 1 d . . .
Au5 Au 0.674481(11) 0.905678(9) 0.216032(7) 0.02719(4) Uani 1 1 d . . .
Au6 Au 0.540464(12) 0.763378(9) 0.214701(8) 0.03339(4) Uani 1 1 d . . .
Br1 Br 0.78863(4) 0.54673(3) 0.44139(2) 0.05660(15) Uani 1 1 d . . .
Br2 Br 0.98924(5) 0.74010(4) 0.09438(3) 0.06777(17) Uani 1 1 d . . .
Br7 Br 0.38239(3) 0.17963(3) 0.46738(2) 0.04536(12) Uani 1 1 d . . .
Br8 Br 0.31409(4) 0.11068(4) 0.09128(3) 0.06027(15) Uani 1 1 d . . .
N1 N 0.8559(3) 0.2126(2) 0.15207(18) 0.0403(9) Uani 1 1 d . B .
N2 N 0.9791(2) 0.1626(2) 0.14233(17) 0.0372(9) Uani 1 1 d . . .
N3 N 1.1193(2) 0.2346(2) 0.16921(15) 0.0301(8) Uani 1 1 d . . .
N4 N 1.1088(3) 0.3527(2) 0.15367(17) 0.0373(9) Uani 1 1 d . D .
N5 N 0.7839(2) 0.00677(18) 0.40013(17) 0.0282(8) Uani 1 1 d . . .
N6 N 0.9045(2) 0.05023(18) 0.40853(15) 0.0253(7) Uani 1 1 d . . .
N7 N 0.9006(2) 0.20199(18) 0.41448(15) 0.0258(7) Uani 1 1 d . . .
N8 N 0.8177(2) 0.27711(18) 0.36794(16) 0.0270(8) Uani 1 1 d . . .
N9 N 0.3047(2) 0.3017(2) 0.21160(18) 0.0369(9) Uani 1 1 d . . .
N10 N 0.3610(3) 0.4089(2) 0.15184(18) 0.0417(10) Uani 1 1 d . . .
N11 N 0.4838(3) 0.4637(2) 0.20232(17) 0.0383(9) Uani 1 1 d . . .
N12 N 0.4613(2) 0.41916(18) 0.30112(16) 0.0281(8) Uani 1 1 d . . .
N13 N 0.1317(2) 0.4643(2) 0.37944(18) 0.0345(9) Uani 1 1 d . F .
N14 N 0.0985(2) 0.5410(2) 0.3010(2) 0.0422(10) Uani 1 1 d . . .
N15 N 0.2181(2) 0.6665(2) 0.24017(18) 0.0361(9) Uani 1 1 d . . .
N16 N 0.2828(2) 0.69005(19) 0.30543(17) 0.0312(8) Uani 1 1 d . . .
N17 N 0.8105(2) 0.87693(19) 0.29399(16) 0.0310(8) Uani 1 1 d . . .
N18 N 0.6877(2) 0.81874(19) 0.34627(16) 0.0295(8) Uani 1 1 d . . .
N19 N 0.6594(2) 0.69597(19) 0.30205(16) 0.0343(9) Uani 1 1 d . . .
N20 N 0.7207(3) 0.70569(19) 0.20713(16) 0.0340(9) Uani 1 1 d . H .
N21 N 0.6551(2) 0.94821(19) 0.08311(16) 0.0319(8) Uani 1 1 d . J .
N22 N 0.5436(2) 0.9785(2) 0.14205(17) 0.0344(8) Uani 1 1 d . . .
N23 N 0.3988(3) 0.8723(2) 0.19548(18) 0.0406(9) Uani 1 1 d . . .
N24 N 0.3985(3) 0.7951(2) 0.14176(18) 0.0428(10) Uani 1 1 d . . .
C1 C 0.9061(3) 0.1666(2) 0.1848(2) 0.0303(9) Uani 1 1 d . . .
C2 C 0.8990(4) 0.2358(4) 0.0897(2) 0.0573(15) Uani 1 1 d . . .
H2 H 0.8774 0.2679 0.0570 0.069 Uiso 1 1 calc R . .
C3 C 0.9755(4) 0.2053(3) 0.0835(2) 0.0524(14) Uani 1 1 d . . .
H3 H 1.0191 0.2115 0.0460 0.063 Uiso 1 1 calc R . .
C4 C 0.7684(3) 0.2323(3) 0.1778(2) 0.0423(11) Uani 1 1 d U . .
H4A H 0.7573 0.2812 0.1510 0.051 Uiso 1 1 calc R A 1
H4B H 0.7664 0.2380 0.2196 0.051 Uiso 1 1 calc R A 1
C5 C 0.6908(5) 0.1712(5) 0.1840(4) 0.0360(18) Uani 0.639(8) 1 d PU B 1
C6 C 0.6954(7) 0.1514(7) 0.1243(5) 0.057(3) Uani 0.639(8) 1 d PU B 1
H6A H 0.7522 0.1318 0.1114 0.086 Uiso 0.639(8) 1 calc PR B 1
H6B H 0.6882 0.1962 0.0917 0.086 Uiso 0.639(8) 1 calc PR B 1
H6C H 0.6486 0.1134 0.1308 0.086 Uiso 0.639(8) 1 calc PR B 1
C7 C 0.6041(12) 0.2038(10) 0.2072(7) 0.058(4) Uani 0.639(8) 1 d PU B 1
H7A H 0.5585 0.1872 0.1902 0.087 Uiso 0.639(8) 1 calc PR B 1
H7B H 0.6114 0.2586 0.1933 0.087 Uiso 0.639(8) 1 calc PR B 1
H7C H 0.5870 0.1866 0.2528 0.087 Uiso 0.639(8) 1 calc PR B 1
O1 O 0.6973(3) 0.1026(3) 0.2303(3) 0.0443(17) Uani 0.639(8) 1 d PU B 1
H1 H 0.6929 0.0663 0.2160 0.066 Uiso 0.639(8) 1 calc PR B 1
C5' C 0.7062(9) 0.2122(9) 0.1508(8) 0.044(3) Uani 0.361(8) 1 d PU B 2
C6' C 0.7119(12) 0.1304(10) 0.1573(11) 0.059(5) Uani 0.361(8) 1 d PU B 2
H6'1 H 0.6558 0.1093 0.1557 0.089 Uiso 0.361(8) 1 calc PR B 2
H6'2 H 0.7255 0.1051 0.1972 0.089 Uiso 0.361(8) 1 calc PR B 2
H6'3 H 0.7580 0.1232 0.1232 0.089 Uiso 0.361(8) 1 calc PR B 2
C7' C 0.615(2) 0.224(2) 0.1851(14) 0.070(8) Uani 0.361(8) 1 d PU B 2
H7'1 H 0.5874 0.2610 0.1567 0.105 Uiso 0.361(8) 1 calc PR B 2
H7'2 H 0.6184 0.2421 0.2206 0.105 Uiso 0.361(8) 1 calc PR B 2
H7'3 H 0.5791 0.1765 0.2001 0.105 Uiso 0.361(8) 1 calc PR B 2
O1' O 0.7158(7) 0.2465(6) 0.0854(4) 0.055(3) Uani 0.361(8) 1 d PU B 2
H1' H 0.7100 0.2926 0.0789 0.082 Uiso 0.361(8) 1 calc PR B 2
C8 C 1.0545(3) 0.1216(3) 0.1568(2) 0.0387(11) Uani 1 1 d . . .
H8A H 1.0960 0.1216 0.1173 0.046 Uiso 1 1 calc R . .
H8B H 1.0346 0.0689 0.1800 0.046 Uiso 1 1 calc R . .
C9 C 1.1016(3) 0.1545(2) 0.1949(2) 0.0322(10) Uani 1 1 d . . .
H9A H 1.0654 0.1434 0.2381 0.039 Uiso 1 1 calc R . .
H9B H 1.1575 0.1305 0.1967 0.039 Uiso 1 1 calc R . .
C10 C 1.0760(3) 0.2858(2) 0.19400(19) 0.0299(9) Uani 1 1 d . . .
C11 C 1.1793(3) 0.2693(3) 0.1143(2) 0.0426(12) Uani 1 1 d . . .
H11 H 1.2177 0.2454 0.0883 0.051 Uiso 1 1 calc R . .
C12 C 1.1728(4) 0.3427(3) 0.1049(2) 0.0496(14) Uani 1 1 d . . .
H12 H 1.2060 0.3811 0.0708 0.060 Uiso 1 1 calc R . .
C13 C 1.0789(3) 0.4246(3) 0.1586(2) 0.0424(11) Uani 1 1 d U . .
H13A H 1.1293 0.4615 0.1474 0.051 Uiso 1 1 calc R C 1
H13B H 1.0463 0.4204 0.2018 0.051 Uiso 1 1 calc R C 1
C14 C 1.0198(7) 0.4495(6) 0.1140(5) 0.045(2) Uani 0.650(9) 1 d PU D 1
C15 C 1.0612(10) 0.4530(9) 0.0507(4) 0.139(7) Uani 0.650(9) 1 d PU D 1
H15A H 1.0683 0.4022 0.0469 0.208 Uiso 0.650(9) 1 calc PR D 1
H15B H 1.1187 0.4800 0.0388 0.208 Uiso 0.650(9) 1 calc PR D 1
H15C H 1.0247 0.4792 0.0231 0.208 Uiso 0.650(9) 1 calc PR D 1
C16 C 0.9950(6) 0.5267(5) 0.1159(4) 0.055(3) Uani 0.650(9) 1 d PU D 1
H16A H 1.0481 0.5589 0.1077 0.083 Uiso 0.650(9) 1 calc PR D 1
H16B H 0.9585 0.5243 0.1571 0.083 Uiso 0.650(9) 1 calc PR D 1
H16C H 0.9624 0.5474 0.0841 0.083 Uiso 0.650(9) 1 calc PR D 1
O2 O 0.9355(4) 0.3997(4) 0.1515(5) 0.075(2) Uani 0.650(9) 1 d PU D 1
H2A H 0.8926 0.4182 0.1380 0.113 Uiso 0.650(9) 1 calc PR D 1
C14' C 0.9970(12) 0.4652(10) 0.1350(8) 0.035(3) Uani 0.350(9) 1 d PU D 2
C15' C 1.0390(12) 0.5141(11) 0.0688(7) 0.062(5) Uani 0.350(9) 1 d PU D 2
H15D H 0.9936 0.5284 0.0456 0.093 Uiso 0.350(9) 1 calc PR D 2
H15E H 1.0819 0.4860 0.0476 0.093 Uiso 0.350(9) 1 calc PR D 2
H15F H 1.0683 0.5592 0.0710 0.093 Uiso 0.350(9) 1 calc PR D 2
C16' C 0.959(2) 0.4025(12) 0.1035(15) 0.092(8) Uani 0.350(9) 1 d PU D 2
H16D H 0.9474 0.3533 0.1345 0.139 Uiso 0.350(9) 1 calc PR D 2
H16E H 1.0034 0.3990 0.0669 0.139 Uiso 0.350(9) 1 calc PR D 2
H16F H 0.9052 0.4192 0.0911 0.139 Uiso 0.350(9) 1 calc PR D 2
O2' O 0.9582(6) 0.5117(5) 0.1730(5) 0.042(3) Uani 0.350(9) 1 d PU D 2
H2' H 0.9874 0.5529 0.1612 0.063 Uiso 0.350(9) 1 calc PR D 2
C17 C 0.8531(3) 0.0557(2) 0.36761(19) 0.0252(9) Uani 1 1 d . . .
C18 C 0.7919(3) -0.0283(2) 0.4596(2) 0.0349(10) Uani 1 1 d . . .
H18 H 0.7518 -0.0649 0.4908 0.042 Uiso 1 1 calc R . .
C19 C 0.8670(3) -0.0009(2) 0.4649(2) 0.0334(10) Uani 1 1 d . . .
H19 H 0.8903 -0.0141 0.5009 0.040 Uiso 1 1 calc R . .
C20 C 0.7067(3) -0.0039(2) 0.3775(2) 0.0362(11) Uani 1 1 d . . .
H20A H 0.6808 -0.0556 0.3985 0.043 Uiso 1 1 calc R . .
H20B H 0.7250 0.0016 0.3323 0.043 Uiso 1 1 calc R . .
C21 C 0.6365(3) 0.0511(3) 0.3886(2) 0.0405(11) Uani 1 1 d . . .
C22 C 0.6134(3) 0.0534(3) 0.4554(3) 0.0515(14) Uani 1 1 d . . .
H22A H 0.6635 0.0753 0.4646 0.077 Uiso 1 1 calc R . .
H22B H 0.5984 0.0025 0.4832 0.077 Uiso 1 1 calc R . .
H22C H 0.5632 0.0840 0.4617 0.077 Uiso 1 1 calc R . .
C23 C 0.5567(3) 0.0270(3) 0.3703(3) 0.0671(18) Uani 1 1 d . . .
H23A H 0.5112 0.0622 0.3753 0.101 Uiso 1 1 calc R . .
H23B H 0.5345 -0.0232 0.3971 0.101 Uiso 1 1 calc R . .
H23C H 0.5730 0.0264 0.3267 0.101 Uiso 1 1 calc R . .
O3 O 0.6729(2) 0.12302(17) 0.34725(16) 0.0419(8) Uani 1 1 d . . .
H3A H 0.6437 0.1568 0.3581 0.063 Uiso 1 1 calc R . .
C24 C 0.9852(3) 0.0955(2) 0.3951(2) 0.0286(9) Uani 1 1 d . . .
H24A H 1.0050 0.1185 0.3495 0.034 Uiso 1 1 calc R . .
H24B H 1.0310 0.0631 0.4089 0.034 Uiso 1 1 calc R . .
C25 C 0.9737(3) 0.1567(2) 0.4275(2) 0.0279(9) Uani 1 1 d . . .
H25A H 0.9637 0.1337 0.4730 0.034 Uiso 1 1 calc R . .
H25B H 1.0281 0.1896 0.4135 0.034 Uiso 1 1 calc R . .
C26 C 0.8967(3) 0.2482(2) 0.35874(19) 0.0258(9) Uani 1 1 d . . .
C27 C 0.8240(3) 0.2014(2) 0.4584(2) 0.0322(10) Uani 1 1 d . . .
H27 H 0.8104 0.1730 0.5010 0.039 Uiso 1 1 calc R . .
C28 C 0.7725(3) 0.2488(2) 0.4294(2) 0.0329(10) Uani 1 1 d . . .
H28 H 0.7157 0.2606 0.4476 0.039 Uiso 1 1 calc R . .
C29 C 0.7866(3) 0.3341(2) 0.3215(2) 0.0316(10) Uani 1 1 d . . .
H29A H 0.7242 0.3214 0.3254 0.038 Uiso 1 1 calc R . .
H29B H 0.8193 0.3328 0.2796 0.038 Uiso 1 1 calc R . .
C30 C 0.7960(3) 0.4136(2) 0.3262(2) 0.0318(10) Uani 1 1 d . . .
C31 C 0.8901(3) 0.4362(3) 0.3236(3) 0.0445(12) Uani 1 1 d . . .
H31A H 0.8934 0.4872 0.3269 0.067 Uiso 1 1 calc R . .
H31B H 0.9280 0.4340 0.2839 0.067 Uiso 1 1 calc R . .
H31C H 0.9093 0.4018 0.3582 0.067 Uiso 1 1 calc R . .
C32 C 0.7627(3) 0.4663(3) 0.2739(3) 0.0483(13) Uani 1 1 d . . .
H32A H 0.7022 0.4505 0.2768 0.072 Uiso 1 1 calc R . .
H32B H 0.7995 0.4652 0.2336 0.072 Uiso 1 1 calc R . .
H32C H 0.7650 0.5173 0.2776 0.072 Uiso 1 1 calc R . .
O4 O 0.74053(18) 0.41295(16) 0.38562(15) 0.0346(7) Uani 1 1 d . . .
H4 H 0.7574 0.4482 0.3972 0.052 Uiso 1 1 calc R . .
C33 C 0.3015(3) 0.3754(2) 0.2052(2) 0.0335(10) Uani 1 1 d . . .
C34 C 0.3659(3) 0.2888(3) 0.1623(2) 0.0461(12) Uani 1 1 d . . .
H34 H 0.3798 0.2415 0.1559 0.055 Uiso 1 1 calc R . .
C35 C 0.4014(4) 0.3554(3) 0.1256(2) 0.0482(13) Uani 1 1 d . . .
H35 H 0.4462 0.3646 0.0884 0.058 Uiso 1 1 calc R . .
C36 C 0.2509(3) 0.2425(3) 0.2627(2) 0.0384(11) Uani 1 1 d . . .
H36A H 0.2372 0.2016 0.2460 0.046 Uiso 1 1 calc R . .
H36B H 0.1949 0.2629 0.2783 0.046 Uiso 1 1 calc R . .
C37 C 0.2916(3) 0.2093(2) 0.3176(2) 0.0363(11) Uani 1 1 d . . .
C38 C 0.2303(3) 0.1442(3) 0.3626(3) 0.0506(14) Uani 1 1 d . . .
H38A H 0.2531 0.1236 0.3997 0.076 Uiso 1 1 calc R . .
H38B H 0.2264 0.1052 0.3421 0.076 Uiso 1 1 calc R . .
H38C H 0.1721 0.1619 0.3748 0.076 Uiso 1 1 calc R . .
C39 C 0.3829(3) 0.1842(3) 0.2975(2) 0.0440(12) Uani 1 1 d . . .
H39A H 0.4213 0.2273 0.2697 0.066 Uiso 1 1 calc R . .
H39B H 0.3803 0.1465 0.2755 0.066 Uiso 1 1 calc R . .
H39C H 0.4060 0.1625 0.3343 0.066 Uiso 1 1 calc R . .
O5 O 0.2956(2) 0.26715(16) 0.34692(15) 0.0366(7) Uani 1 1 d . . .
H5 H 0.3186 0.2514 0.3773 0.055 Uiso 1 1 calc R . .
C40 C 0.3877(4) 0.4879(3) 0.1291(2) 0.0498(13) Uani 1 1 d . . .
H40A H 0.3427 0.5157 0.1498 0.060 Uiso 1 1 calc R . .
H40B H 0.3910 0.5054 0.0838 0.060 Uiso 1 1 calc R . .
C41 C 0.4750(4) 0.5057(3) 0.1403(2) 0.0505(14) Uani 1 1 d . . .
H41A H 0.5223 0.4938 0.1086 0.061 Uiso 1 1 calc R . .
H41B H 0.4816 0.5599 0.1356 0.061 Uiso 1 1 calc R . .
C42 C 0.4412(3) 0.4756(2) 0.2565(2) 0.0307(10) Uani 1 1 d . . .
C43 C 0.5286(3) 0.3994(3) 0.2137(2) 0.0438(12) Uani 1 1 d . . .
H43 H 0.5628 0.3789 0.1833 0.053 Uiso 1 1 calc R . .
C44 C 0.5148(3) 0.3717(3) 0.2754(2) 0.0375(11) Uani 1 1 d . . .
H44 H 0.5375 0.3278 0.2974 0.045 Uiso 1 1 calc R . .
C45 C 0.4310(3) 0.4096(2) 0.36782(19) 0.0286(9) Uani 1 1 d . . .
H45A H 0.4104 0.3566 0.3890 0.034 Uiso 1 1 calc R . .
H45B H 0.3804 0.4404 0.3748 0.034 Uiso 1 1 calc R . .
C46 C 0.5008(3) 0.4312(2) 0.3977(2) 0.0324(10) Uani 1 1 d . . .
C47 C 0.4593(3) 0.4163(3) 0.4667(2) 0.0524(14) Uani 1 1 d . . .
H47A H 0.4396 0.3633 0.4849 0.079 Uiso 1 1 calc R . .
H47B H 0.4091 0.4470 0.4722 0.079 Uiso 1 1 calc R . .
H47C H 0.5024 0.4289 0.4876 0.079 Uiso 1 1 calc R . .
C48 C 0.5358(3) 0.5114(3) 0.3674(3) 0.0451(13) Uani 1 1 d . . .
H48A H 0.5812 0.5229 0.3870 0.068 Uiso 1 1 calc R . .
H48B H 0.4881 0.5447 0.3727 0.068 Uiso 1 1 calc R . .
H48C H 0.5608 0.5189 0.3229 0.068 Uiso 1 1 calc R . .
O6 O 0.56949(18) 0.38161(16) 0.38959(16) 0.0372(7) Uani 1 1 d . . .
H6 H 0.6159 0.4002 0.3932 0.056 Uiso 1 1 calc R . .
C49 C 0.1452(3) 0.4802(2) 0.3175(2) 0.0333(10) Uani 1 1 d . . .
C50 C 0.0787(3) 0.5146(3) 0.4016(3) 0.0501(14) Uani 1 1 d . . .
H50 H 0.0604 0.5151 0.4438 0.060 Uiso 1 1 calc R . .
C51 C 0.0581(3) 0.5623(3) 0.3527(3) 0.0555(15) Uani 1 1 d . . .
H51 H 0.0223 0.6033 0.3533 0.067 Uiso 1 1 calc R . .
C52 C 0.1683(3) 0.4036(3) 0.4194(2) 0.0363(10) Uani 1 1 d U . .
H52A H 0.1767 0.4195 0.4554 0.044 Uiso 1 1 calc R E 1
H52B H 0.2268 0.3957 0.3958 0.044 Uiso 1 1 calc R E 1
C53 C 0.1141(4) 0.3282(3) 0.4445(3) 0.0338(13) Uani 0.807(6) 1 d PU F 1
C54 C 0.1536(6) 0.2751(6) 0.4927(4) 0.045(2) Uani 0.807(6) 1 d PU F 1
H54A H 0.1143 0.2300 0.5134 0.067 Uiso 0.807(6) 1 calc PR F 1
H54B H 0.1616 0.2997 0.5237 0.067 Uiso 0.807(6) 1 calc PR F 1
H54C H 0.2103 0.2612 0.4723 0.067 Uiso 0.807(6) 1 calc PR F 1
C55 C 0.0180(6) 0.3375(6) 0.4723(4) 0.043(2) Uani 0.807(6) 1 d PU F 1
H55A H -0.0061 0.3730 0.4408 0.064 Uiso 0.807(6) 1 calc PR F 1
H55B H 0.0137 0.3565 0.5084 0.064 Uiso 0.807(6) 1 calc PR F 1
H55C H -0.0152 0.2890 0.4853 0.064 Uiso 0.807(6) 1 calc PR F 1
O7 O 0.1148(2) 0.2978(2) 0.39372(18) 0.0379(11) Uani 0.807(6) 1 d PU F 1
H7 H 0.1660 0.2879 0.3792 0.057 Uiso 0.807(6) 1 calc PR F 1
C53' C 0.0900(16) 0.3565(13) 0.4696(12) 0.034(3) Uani 0.193(6) 1 d PU F 2
C54' C 0.134(3) 0.286(2) 0.5057(19) 0.034(5) Uani 0.193(6) 1 d PU F 2
H54D H 0.1415 0.2939 0.5447 0.051 Uiso 0.193(6) 1 calc PR F 2
H54E H 0.1905 0.2810 0.4797 0.051 Uiso 0.193(6) 1 calc PR F 2
H54F H 0.0956 0.2412 0.5151 0.051 Uiso 0.193(6) 1 calc PR F 2
C55' C 0.016(3) 0.337(3) 0.4505(17) 0.037(5) Uani 0.193(6) 1 d PU F 2
H55D H -0.0190 0.2965 0.4837 0.056 Uiso 0.193(6) 1 calc PR F 2
H55E H 0.0358 0.3215 0.4128 0.056 Uiso 0.193(6) 1 calc PR F 2
H55F H -0.0185 0.3810 0.4419 0.056 Uiso 0.193(6) 1 calc PR F 2
O7' O 0.0576(10) 0.3961(9) 0.5167(7) 0.039(4) Uani 0.193(6) 1 d PU F 2
H7' H 0.0993 0.4214 0.5201 0.058 Uiso 0.193(6) 1 calc PR F 2
C56 C 0.0991(3) 0.5836(3) 0.2371(3) 0.0528(14) Uani 1 1 d . . .
H56A H 0.0521 0.6190 0.2377 0.063 Uiso 1 1 calc R . .
H56B H 0.0864 0.5488 0.2141 0.063 Uiso 1 1 calc R . .
C57 C 0.1857(4) 0.6268(3) 0.2029(2) 0.0475(13) Uani 1 1 d . . .
H57A H 0.2292 0.5917 0.1915 0.057 Uiso 1 1 calc R . .
H57B H 0.1786 0.6631 0.1640 0.057 Uiso 1 1 calc R . .
C58 C 0.2808(3) 0.6425(2) 0.27131(19) 0.0295(9) Uani 1 1 d . . .
C59 C 0.1828(3) 0.7291(3) 0.2545(3) 0.0466(13) Uani 1 1 d . . .
H59 H 0.1384 0.7566 0.2382 0.056 Uiso 1 1 calc R . .
C60 C 0.2229(3) 0.7437(2) 0.2953(2) 0.0401(11) Uani 1 1 d . . .
H60 H 0.2123 0.7833 0.3139 0.048 Uiso 1 1 calc R . .
C61 C 0.3393(3) 0.6849(2) 0.3487(2) 0.0310(10) Uani 1 1 d . . .
H61A H 0.3547 0.7360 0.3493 0.037 Uiso 1 1 calc R . .
H61B H 0.3942 0.6632 0.3329 0.037 Uiso 1 1 calc R . .
C62 C 0.2990(3) 0.6380(2) 0.4153(2) 0.0308(9) Uani 1 1 d . . .
C63 C 0.3617(3) 0.6429(3) 0.4553(2) 0.0427(12) Uani 1 1 d . . .
H63A H 0.3383 0.6109 0.4979 0.064 Uiso 1 1 calc R . .
H63B H 0.3688 0.6948 0.4560 0.064 Uiso 1 1 calc R . .
H63C H 0.4186 0.6263 0.4380 0.064 Uiso 1 1 calc R . .
C64 C 0.2094(3) 0.6624(3) 0.4416(2) 0.0422(12) Uani 1 1 d . . .
H64A H 0.1691 0.6563 0.4163 0.063 Uiso 1 1 calc R . .
H64B H 0.2146 0.7150 0.4407 0.063 Uiso 1 1 calc R . .
H64C H 0.1870 0.6315 0.4847 0.063 Uiso 1 1 calc R . .
O8 O 0.2908(2) 0.56249(16) 0.41218(14) 0.0370(7) Uani 1 1 d . . .
H8 H 0.2680 0.5342 0.4479 0.055 Uiso 1 1 calc R . .
C65 C 0.7282(3) 0.8643(2) 0.28951(18) 0.0265(9) Uani 1 1 d . . .
C66 C 0.8206(3) 0.8404(2) 0.3530(2) 0.0346(10) Uani 1 1 d . . .
H66 H 0.8721 0.8412 0.3678 0.042 Uiso 1 1 calc R . .
C67 C 0.7440(3) 0.8036(3) 0.3855(2) 0.0366(11) Uani 1 1 d . . .
H67 H 0.7309 0.7729 0.4274 0.044 Uiso 1 1 calc R . .
C68 C 0.8813(3) 0.9195(2) 0.2434(2) 0.0356(10) Uani 1 1 d . . .
H68A H 0.9212 0.9433 0.2611 0.043 Uiso 1 1 calc R . .
H68B H 0.8562 0.9599 0.2154 0.043 Uiso 1 1 calc R . .
C69 C 0.9345(3) 0.8725(3) 0.2048(2) 0.0353(10) Uani 1 1 d . . .
C70 C 1.0140(4) 0.9203(3) 0.1611(3) 0.0574(15) Uani 1 1 d . . .
H70A H 1.0450 0.8932 0.1327 0.086 Uiso 1 1 calc R . .
H70B H 1.0532 0.9315 0.1855 0.086 Uiso 1 1 calc R . .
H70C H 0.9953 0.9672 0.1370 0.086 Uiso 1 1 calc R . .
C71 C 0.9616(3) 0.8008(3) 0.2453(2) 0.0417(11) Uani 1 1 d . . .
H71A H 0.9093 0.7707 0.2728 0.063 Uiso 1 1 calc R . .
H71B H 0.9986 0.8134 0.2705 0.063 Uiso 1 1 calc R . .
H71C H 0.9944 0.7724 0.2187 0.063 Uiso 1 1 calc R . .
O9 O 0.8782(2) 0.85405(17) 0.16916(14) 0.0365(7) Uani 1 1 d . . .
H9 H 0.9041 0.8273 0.1477 0.055 Uiso 1 1 calc R . .
C72 C 0.5992(3) 0.7848(3) 0.3610(2) 0.0349(10) Uani 1 1 d . . .
H72A H 0.5669 0.8142 0.3310 0.042 Uiso 1 1 calc R . .
H72B H 0.5682 0.7860 0.4033 0.042 Uiso 1 1 calc R . .
C73 C 0.5999(3) 0.7042(3) 0.3582(2) 0.0424(12) Uani 1 1 d . . .
H73A H 0.6175 0.6722 0.3953 0.051 Uiso 1 1 calc R . .
H73B H 0.5400 0.6865 0.3597 0.051 Uiso 1 1 calc R . .
C74 C 0.6447(3) 0.7171(2) 0.24420(19) 0.0306(10) Uani 1 1 d . . .
C75 C 0.7428(3) 0.6726(2) 0.3007(2) 0.0409(11) Uani 1 1 d . . .
H75 H 0.7682 0.6554 0.3354 0.049 Uiso 1 1 calc R . .
C76 C 0.7814(3) 0.6788(2) 0.2410(2) 0.0395(11) Uani 1 1 d . . .
H76 H 0.8393 0.6670 0.2253 0.047 Uiso 1 1 calc R . .
C77 C 0.7372(3) 0.7202(2) 0.1397(2) 0.0388(11) Uani 1 1 d U . .
H77A H 0.7841 0.7606 0.1195 0.047 Uiso 1 1 calc R G 1
H77B H 0.6836 0.7383 0.1262 0.047 Uiso 1 1 calc R G 1
C78 C 0.7645(19) 0.6499(18) 0.1168(19) 0.035(5) Uani 0.37(4) 1 d PU H 1
C79 C 0.697(2) 0.5862(14) 0.1488(13) 0.050(6) Uani 0.37(4) 1 d PU H 1
H79A H 0.7217 0.5394 0.1437 0.075 Uiso 0.37(4) 1 calc PR H 1
H79B H 0.6461 0.5949 0.1303 0.075 Uiso 0.37(4) 1 calc PR H 1
H79C H 0.6786 0.5825 0.1932 0.075 Uiso 0.37(4) 1 calc PR H 1
C80 C 0.776(3) 0.673(3) 0.0476(17) 0.048(6) Uani 0.37(4) 1 d PU H 1
H80A H 0.8336 0.6990 0.0275 0.072 Uiso 0.37(4) 1 calc PR H 1
H80B H 0.7306 0.7076 0.0367 0.072 Uiso 0.37(4) 1 calc PR H 1
H80C H 0.7701 0.6293 0.0333 0.072 Uiso 0.37(4) 1 calc PR H 1
O10 O 0.848(2) 0.6211(16) 0.1301(14) 0.053(6) Uani 0.37(4) 1 d PU H 1
H10 H 0.8371 0.5876 0.1644 0.079 Uiso 0.37(4) 1 calc PR H 1
C78' C 0.7338(16) 0.6507(12) 0.1190(12) 0.053(4) Uani 0.63(4) 1 d PU H 2
C79' C 0.6559(14) 0.5989(8) 0.1511(7) 0.052(4) Uani 0.63(4) 1 d PU H 2
H79D H 0.6589 0.5563 0.1338 0.078 Uiso 0.63(4) 1 calc PR H 2
H79E H 0.6031 0.6251 0.1451 0.078 Uiso 0.63(4) 1 calc PR H 2
H79F H 0.6539 0.5809 0.1957 0.078 Uiso 0.63(4) 1 calc PR H 2
C80' C 0.747(2) 0.6755(18) 0.0471(11) 0.068(6) Uani 0.63(4) 1 d PU H 2
H80D H 0.8020 0.7061 0.0278 0.102 Uiso 0.63(4) 1 calc PR H 2
H80E H 0.6982 0.7048 0.0360 0.102 Uiso 0.63(4) 1 calc PR H 2
H80F H 0.7487 0.6311 0.0320 0.102 Uiso 0.63(4) 1 calc PR H 2
O10' O 0.8085(14) 0.6099(7) 0.1358(7) 0.059(4) Uani 0.63(4) 1 d PU H 2
H10' H 0.8257 0.5838 0.1114 0.089 Uiso 0.63(4) 1 calc PR H 2
C81 C 0.6212(3) 0.9478(2) 0.14284(19) 0.0287(9) Uani 1 1 d . . .
C82 C 0.5984(3) 0.9785(3) 0.0461(2) 0.0426(12) Uani 1 1 d . . .
H82 H 0.6072 0.9847 0.0027 0.051 Uiso 1 1 calc R . .
C83 C 0.5287(3) 0.9973(3) 0.0831(2) 0.0430(12) Uani 1 1 d . . .
H83 H 0.4786 1.0195 0.0710 0.052 Uiso 1 1 calc R . .
C84 C 0.7381(3) 0.9185(2) 0.0611(2) 0.0339(10) Uani 1 1 d U . .
H84A H 0.7333 0.8981 0.0265 0.041 Uiso 1 1 calc R I 1
H84B H 0.7493 0.8766 0.0953 0.041 Uiso 1 1 calc R I 1
C85 C 0.8178(12) 0.9775(9) 0.0379(7) 0.031(3) Uani 0.418(9) 1 d PU J 1
C86 C 0.893(3) 0.942(3) 0.007(2) 0.043(6) Uani 0.418(9) 1 d PU J 1
H86A H 0.9436 0.9790 -0.0106 0.064 Uiso 0.418(9) 1 calc PR J 1
H86B H 0.8777 0.9260 -0.0262 0.064 Uiso 0.418(9) 1 calc PR J 1
H86C H 0.9082 0.8993 0.0378 0.064 Uiso 0.418(9) 1 calc PR J 1
C87 C 0.8000(8) 1.0502(7) -0.0059(6) 0.046(4) Uani 0.418(9) 1 d PU J 1
H87A H 0.7472 1.0700 0.0142 0.070 Uiso 0.418(9) 1 calc PR J 1
H87B H 0.7915 1.0410 -0.0442 0.070 Uiso 0.418(9) 1 calc PR J 1
H87C H 0.8499 1.0865 -0.0162 0.070 Uiso 0.418(9) 1 calc PR J 1
O11 O 0.8376(5) 0.9942(4) 0.0908(4) 0.040(3) Uani 0.418(9) 1 d PU J 1
H11A H 0.8542 0.9558 0.1134 0.061 Uiso 0.418(9) 1 calc PR J 1
C85' C 0.8088(10) 0.9755(7) 0.0142(6) 0.044(3) Uani 0.582(9) 1 d PU J 2
C86' C 0.8256(8) 1.0381(6) 0.0392(6) 0.071(4) Uani 0.582(9) 1 d PU J 2
H86D H 0.8594 1.0793 0.0054 0.107 Uiso 0.582(9) 1 calc PR J 2
H86E H 0.8586 1.0207 0.0713 0.107 Uiso 0.582(9) 1 calc PR J 2
H86F H 0.7697 1.0554 0.0575 0.107 Uiso 0.582(9) 1 calc PR J 2
C87' C 0.890(3) 0.932(2) -0.0015(17) 0.050(5) Uani 0.582(9) 1 d PU J 2
H87D H 0.8783 0.8980 -0.0244 0.075 Uiso 0.582(9) 1 calc PR J 2
H87E H 0.9056 0.9038 0.0371 0.075 Uiso 0.582(9) 1 calc PR J 2
H87F H 0.9395 0.9679 -0.0273 0.075 Uiso 0.582(9) 1 calc PR J 2
O11' O 0.7792(5) 1.0098(4) -0.0414(3) 0.064(3) Uani 0.582(9) 1 d PU J 2
H11' H 0.7275 1.0218 -0.0315 0.097 Uiso 0.582(9) 1 calc PR J 2
C88 C 0.4790(3) 0.9864(3) 0.1961(2) 0.0414(11) Uani 1 1 d . . .
H88A H 0.4381 1.0241 0.1818 0.050 Uiso 1 1 calc R . .
H88B H 0.5091 1.0050 0.2229 0.050 Uiso 1 1 calc R . .
C89 C 0.4271(3) 0.9130(3) 0.2342(2) 0.0402(11) Uani 1 1 d . . .
H89A H 0.4636 0.8811 0.2594 0.048 Uiso 1 1 calc R . .
H89B H 0.3750 0.9236 0.2632 0.048 Uiso 1 1 calc R . .
C90 C 0.4392(3) 0.8129(2) 0.1821(2) 0.0355(10) Uani 1 1 d . . .
C91 C 0.3341(3) 0.8919(3) 0.1630(3) 0.0509(13) Uani 1 1 d . . .
H91 H 0.2970 0.9320 0.1641 0.061 Uiso 1 1 calc R . .
C92 C 0.3340(4) 0.8435(3) 0.1300(2) 0.0510(13) Uani 1 1 d . . .
H92 H 0.2964 0.8426 0.1033 0.061 Uiso 1 1 calc R . .
C93 C 0.4228(4) 0.7356(3) 0.1125(2) 0.0487(13) Uani 1 1 d . . .
H93A H 0.3690 0.7110 0.1095 0.058 Uiso 1 1 calc R . .
H93B H 0.4519 0.6976 0.1395 0.058 Uiso 1 1 calc R . .
C94 C 0.4839(4) 0.7627(3) 0.0472(2) 0.0497(13) Uani 1 1 d . . .
C95 C 0.4428(4) 0.8194(4) 0.0024(3) 0.0698(18) Uani 1 1 d . . .
H95A H 0.4324 0.8642 0.0167 0.105 Uiso 1 1 calc R . .
H95B H 0.3870 0.7978 0.0008 0.105 Uiso 1 1 calc R . .
H95C H 0.4822 0.8331 -0.0392 0.105 Uiso 1 1 calc R . .
C96 C 0.5078(5) 0.6952(3) 0.0238(3) 0.080(2) Uani 1 1 d . . .
H96A H 0.5474 0.7116 -0.0178 0.121 Uiso 1 1 calc R . .
H96B H 0.4546 0.6701 0.0215 0.121 Uiso 1 1 calc R . .
H96C H 0.5368 0.6604 0.0524 0.121 Uiso 1 1 calc R . .
O12 O 0.5610(2) 0.7961(2) 0.05479(15) 0.0502(9) Uani 1 1 d . . .
H12A H 0.5952 0.8143 0.0197 0.075 Uiso 1 1 calc R . .
O13 O 0.2919(4) 0.0556(4) 0.2407(3) 0.0553(14) Uani 0.67 1 d PD . .
H13O H 0.244(4) 0.024(4) 0.260(4) 0.083 Uiso 0.67 1 d PD . .
H13P H 0.286(6) 0.060(5) 0.2022(19) 0.083 Uiso 0.67 1 d PD . .
O14 O 0.2094(4) 0.7486(3) 0.0537(3) 0.0673(17) Uani 0.67 1 d P . .
O15 O 0.4231(2) 0.76558(19) 0.6156(2) 0.0563(10) Uani 1 1 d D . .
H15O H 0.421(4) 0.722(2) 0.608(3) 0.084 Uiso 1 1 d D . .
H15P H 0.472(3) 0.784(3) 0.588(2) 0.084 Uiso 1 1 d D . .
P1 P 0.09964(9) 0.91493(7) 0.35473(7) 0.0458(3) Uani 1 1 d DU . .
F1 F 0.0571(12) 0.9231(8) 0.4208(4) 0.141(6) Uani 0.514(11) 1 d PDU K 1
F2 F 0.1367(10) 0.9047(7) 0.2890(4) 0.108(5) Uani 0.514(11) 1 d PDU K 1
F3 F 0.0212(7) 0.9566(6) 0.3303(5) 0.087(3) Uani 0.514(11) 1 d PDU K 1
F4 F 0.1748(8) 0.8721(5) 0.3789(6) 0.090(4) Uani 0.514(11) 1 d PDU K 1
F5 F 0.1478(8) 0.9919(5) 0.3360(7) 0.132(5) Uani 0.514(11) 1 d PDU K 1
F6 F 0.0480(6) 0.8383(5) 0.3706(7) 0.109(4) Uani 0.514(11) 1 d PDU K 1
F1' F 0.1146(6) 0.9534(6) 0.4060(5) 0.069(3) Uani 0.486(11) 1 d PDU K 2
F2' F 0.0953(9) 0.8811(9) 0.3028(7) 0.116(5) Uani 0.486(11) 1 d PDU K 2
F3' F 0.2031(5) 0.9157(8) 0.3325(7) 0.104(4) Uani 0.486(11) 1 d PDU K 2
F4' F 0.0006(5) 0.9138(7) 0.3799(8) 0.119(5) Uani 0.486(11) 1 d PDU K 2
F5' F 0.1019(13) 0.8352(5) 0.4000(5) 0.143(6) Uani 0.486(11) 1 d PDU K 2
F6' F 0.0989(11) 0.9963(5) 0.3131(4) 0.104(5) Uani 0.486(11) 1 d PDU K 2
P2 P 0.29984(19) 0.58334(14) 0.97592(11) 0.0559(6) Uani 0.67 1 d PU L 1
F7 F 0.2124(4) 0.6205(4) 0.9723(3) 0.107(2) Uani 0.67 1 d PU L 1
F8 F 0.3942(4) 0.5546(5) 0.9795(3) 0.109(3) Uani 0.67 1 d PU L 1
F9 F 0.3052(15) 0.5617(12) 0.9154(10) 0.104(5) Uani 0.393(10) 1 d PU M 2
F10 F 0.3079(9) 0.6147(8) 1.0340(6) 0.085(4) Uani 0.393(10) 1 d PU M 2
F11 F 0.3568(11) 0.6602(10) 0.9280(8) 0.127(6) Uani 0.393(10) 1 d PU M 2
F12 F 0.2605(8) 0.5130(8) 1.0228(10) 0.106(6) Uani 0.393(10) 1 d PU M 2
F9' F 0.2624(14) 0.5600(19) 1.0491(8) 0.099(6) Uani 0.273(10) 1 d PU M 3
F10' F 0.3196(19) 0.5974(15) 0.9049(12) 0.085(7) Uani 0.273(10) 1 d PU M 3
F11' F 0.250(2) 0.5081(12) 0.9782(14) 0.145(8) Uani 0.273(10) 1 d PU M 3
F12' F 0.3278(17) 0.6619(13) 0.9684(16) 0.143(8) Uani 0.273(10) 1 d PU M 3
Br5 Br 0.35908(15) 0.57586(12) 0.95442(8) 0.0547(4) Uani 0.33 1 d PU N 4
O17 O 0.2108(11) 0.5863(9) 1.0734(7) 0.107(6) Uani 0.33 1 d PU O 4
O16 O 0.7963(8) 0.4548(7) 0.1157(7) 0.065(3) Uani 0.33 1 d PD P 4
H16O H 0.758(12) 0.445(13) 0.095(10) 0.098 Uiso 0.33 1 d PD Q 4
H16P H 0.833(11) 0.496(7) 0.095(9) 0.098 Uiso 0.33 1 d PD R 4
C97 C 0.6703(4) 0.0270(3) 0.6053(3) 0.0548(14) Uani 1 1 d . . .
H97A H 0.7326 0.0336 0.5844 0.082 Uiso 1 1 calc R . .
H97B H 0.6391 -0.0004 0.5849 0.082 Uiso 1 1 calc R . .
H97C H 0.6629 -0.0013 0.6491 0.082 Uiso 1 1 calc R . .
C98 C 0.6349(3) 0.0999(3) 0.6012(2) 0.0453(12) Uani 1 1 d . . .
N25 N 0.6078(4) 0.1559(3) 0.5997(3) 0.0731(15) Uani 1 1 d . . .

loop_
_atom_site_aniso_label
_atom_site_aniso_U_11
_atom_site_aniso_U_22
_atom_site_aniso_U_33
_atom_site_aniso_U_23
_atom_site_aniso_U_13
_atom_site_aniso_U_12
Au1 0.02420(8) 0.02966(8) 0.02848(9) -0.01186(7) -0.00786(6) 0.00499(6)
Au2 0.02557(8) 0.02627(8) 0.02515(8) -0.00740(6) -0.00753(6) 0.00716(6)
Au3 0.03597(9) 0.03119(9) 0.03129(9) -0.01236(7) -0.01394(7) 0.00850(7)
Au4 0.03347(9) 0.02476(8) 0.02731(9) -0.00800(7) -0.00774(7) 0.00621(7)
Au5 0.03236(9) 0.02703(8) 0.02196(8) -0.00542(6) -0.00799(7) 0.00296(7)
Au6 0.04186(10) 0.03150(9) 0.02300(9) -0.00515(7) -0.00338(7) -0.00039(7)
Br1 0.0997(5) 0.0354(3) 0.0370(3) -0.0104(2) -0.0205(3) -0.0092(3)
Br2 0.0804(4) 0.0641(4) 0.0593(4) -0.0304(3) -0.0020(3) 0.0197(3)
Br7 0.0317(2) 0.0450(3) 0.0483(3) -0.0013(2) -0.0025(2) 0.0003(2)
Br8 0.0564(3) 0.0727(4) 0.0405(3) -0.0066(3) -0.0014(3) 0.0183(3)
N1 0.040(2) 0.054(3) 0.033(2) -0.0170(19) -0.0162(18) 0.0138(19)
N2 0.040(2) 0.050(2) 0.028(2) -0.0197(18) -0.0107(17) 0.0034(18)
N3 0.032(2) 0.036(2) 0.0218(18) -0.0086(15) -0.0047(15) 0.0012(16)
N4 0.050(2) 0.037(2) 0.026(2) -0.0043(16) -0.0157(18) -0.0012(18)
N5 0.0229(18) 0.0245(18) 0.040(2) -0.0135(16) -0.0072(15) 0.0035(14)
N6 0.0236(17) 0.0238(17) 0.0288(19) -0.0072(14) -0.0071(14) 0.0053(14)
N7 0.0270(18) 0.0229(17) 0.0292(19) -0.0118(15) -0.0049(15) 0.0043(14)
N8 0.0233(18) 0.0231(17) 0.037(2) -0.0132(15) -0.0059(15) 0.0034(14)
N9 0.038(2) 0.041(2) 0.039(2) -0.0200(18) -0.0126(18) 0.0074(17)
N10 0.057(3) 0.040(2) 0.030(2) -0.0133(18) -0.0116(19) 0.0054(19)
N11 0.044(2) 0.033(2) 0.034(2) -0.0136(17) 0.0026(18) -0.0001(17)
N12 0.0258(18) 0.0265(18) 0.034(2) -0.0127(16) -0.0059(15) 0.0045(14)
N13 0.032(2) 0.032(2) 0.040(2) -0.0171(17) -0.0016(17) -0.0036(16)
N14 0.033(2) 0.038(2) 0.060(3) -0.020(2) -0.014(2) 0.0065(18)
N15 0.042(2) 0.0274(19) 0.040(2) -0.0051(17) -0.0181(18) 0.0067(17)
N16 0.0301(19) 0.0242(18) 0.037(2) -0.0085(16) -0.0047(16) 0.0050(15)
N17 0.035(2) 0.0309(19) 0.029(2) -0.0118(16) -0.0089(16) 0.0037(16)
N18 0.033(2) 0.0323(19) 0.0246(19) -0.0107(15) -0.0069(15) 0.0046(16)
N19 0.044(2) 0.0258(19) 0.030(2) -0.0028(15) -0.0075(17) -0.0040(16)
N20 0.047(2) 0.0220(18) 0.029(2) -0.0057(15) -0.0047(17) -0.0036(16)
N21 0.038(2) 0.0299(19) 0.0249(19) -0.0018(15) -0.0103(16) 0.0024(16)
N22 0.038(2) 0.032(2) 0.032(2) -0.0048(16) -0.0128(17) 0.0051(17)
N23 0.043(2) 0.038(2) 0.035(2) -0.0035(18) -0.0062(18) -0.0008(18)
N24 0.052(3) 0.040(2) 0.032(2) -0.0037(18) -0.0080(19) -0.008(2)
C1 0.027(2) 0.035(2) 0.033(2) -0.0165(19) -0.0080(19) 0.0050(18)
C2 0.063(4) 0.084(4) 0.029(3) -0.013(3) -0.023(3) 0.010(3)
C3 0.045(3) 0.086(4) 0.030(3) -0.022(3) -0.011(2) 0.005(3)
C4 0.046(3) 0.049(3) 0.040(3) -0.017(2) -0.021(2) 0.020(2)
C5 0.030(4) 0.046(5) 0.031(4) -0.008(4) -0.007(3) 0.003(3)
C6 0.047(6) 0.082(7) 0.052(6) -0.032(5) -0.015(5) -0.004(5)
C7 0.036(6) 0.060(8) 0.076(10) -0.017(7) -0.014(7) 0.022(6)
O1 0.042(3) 0.030(3) 0.056(4) -0.009(2) -0.007(3) 0.003(2)
C5' 0.038(7) 0.048(8) 0.045(7) -0.006(7) -0.015(6) 0.009(7)
C6' 0.044(9) 0.055(7) 0.089(15) -0.027(8) -0.030(10) -0.002(7)
C7' 0.051(8) 0.10(2) 0.067(15) -0.038(16) -0.003(11) 0.007(13)
O1' 0.054(7) 0.076(8) 0.043(5) -0.023(5) -0.021(5) 0.021(6)
C8 0.037(3) 0.043(3) 0.039(3) -0.021(2) -0.004(2) 0.006(2)
C9 0.026(2) 0.038(2) 0.033(2) -0.014(2) -0.0034(18) 0.0052(19)
C10 0.028(2) 0.036(2) 0.024(2) -0.0044(18) -0.0108(18) 0.0033(19)
C11 0.046(3) 0.054(3) 0.025(2) -0.014(2) 0.000(2) -0.011(2)
C12 0.062(3) 0.059(3) 0.020(2) -0.006(2) 0.000(2) -0.018(3)
C13 0.052(3) 0.032(2) 0.042(3) 0.001(2) -0.023(2) 0.002(2)
C14 0.048(6) 0.047(5) 0.049(6) -0.019(4) -0.020(4) 0.021(4)
C15 0.194(12) 0.197(13) 0.018(4) -0.020(5) -0.029(5) 0.167(11)
C16 0.067(6) 0.042(5) 0.053(7) -0.002(4) -0.021(5) 0.020(4)
O2 0.050(4) 0.063(4) 0.115(7) -0.039(4) -0.009(4) 0.011(3)
C14' 0.036(8) 0.044(10) 0.028(8) -0.014(6) -0.009(6) 0.012(6)
C15' 0.074(11) 0.081(11) 0.028(7) 0.003(7) -0.029(7) 0.027(8)
C16' 0.125(19) 0.073(11) 0.13(2) -0.051(11) -0.102(16) 0.033(10)
O2' 0.041(6) 0.048(6) 0.042(7) -0.018(5) -0.014(4) 0.022(4)
C17 0.024(2) 0.0202(19) 0.032(2) -0.0129(17) -0.0011(17) 0.0049(16)
C18 0.034(2) 0.027(2) 0.035(3) -0.0027(19) -0.001(2) -0.0010(19)
C19 0.036(2) 0.028(2) 0.032(2) -0.0004(18) -0.0072(19) 0.0011(19)
C20 0.025(2) 0.028(2) 0.059(3) -0.019(2) -0.009(2) -0.0015(18)
C21 0.023(2) 0.035(3) 0.061(3) -0.013(2) -0.005(2) 0.0014(19)
C22 0.038(3) 0.043(3) 0.063(4) -0.012(3) 0.006(2) 0.013(2)
C23 0.030(3) 0.064(4) 0.113(5) -0.029(4) -0.024(3) 0.003(3)
O3 0.0347(18) 0.0338(17) 0.056(2) -0.0128(16) -0.0077(15) 0.0084(14)
C24 0.023(2) 0.025(2) 0.036(2) -0.0069(18) -0.0055(18) 0.0046(17)
C25 0.026(2) 0.029(2) 0.031(2) -0.0086(18) -0.0094(18) 0.0026(17)
C26 0.027(2) 0.022(2) 0.031(2) -0.0109(17) -0.0079(18) 0.0026(17)
C27 0.029(2) 0.030(2) 0.034(2) -0.0124(19) 0.0034(19) 0.0008(18)
C28 0.025(2) 0.032(2) 0.040(3) -0.016(2) 0.0019(19) 0.0027(18)
C29 0.024(2) 0.032(2) 0.045(3) -0.017(2) -0.0137(19) 0.0090(18)
C30 0.026(2) 0.025(2) 0.045(3) -0.0112(19) -0.0083(19) 0.0051(17)
C31 0.028(2) 0.037(3) 0.073(4) -0.023(3) -0.010(2) 0.002(2)
C32 0.049(3) 0.037(3) 0.058(3) -0.010(2) -0.016(3) 0.014(2)
O4 0.0274(16) 0.0315(17) 0.051(2) -0.0220(15) -0.0091(14) 0.0048(13)
C33 0.042(3) 0.035(2) 0.031(2) -0.015(2) -0.017(2) 0.009(2)
C34 0.047(3) 0.051(3) 0.050(3) -0.031(3) -0.011(2) 0.012(2)
C35 0.053(3) 0.058(3) 0.039(3) -0.027(3) -0.006(2) 0.009(3)
C36 0.027(2) 0.038(3) 0.057(3) -0.022(2) -0.012(2) 0.002(2)
C37 0.026(2) 0.027(2) 0.054(3) -0.011(2) -0.006(2) 0.0029(18)
C38 0.037(3) 0.035(3) 0.074(4) -0.012(3) -0.004(3) -0.003(2)
C39 0.028(2) 0.043(3) 0.061(3) -0.017(2) -0.007(2) 0.011(2)
O5 0.0339(17) 0.0321(16) 0.044(2) -0.0087(14) -0.0133(15) 0.0037(13)
C40 0.075(4) 0.042(3) 0.028(3) -0.006(2) -0.008(3) 0.007(3)
C41 0.075(4) 0.038(3) 0.028(3) -0.008(2) 0.006(2) -0.005(3)
C42 0.032(2) 0.026(2) 0.034(2) -0.0112(19) -0.0037(19) -0.0008(18)
C43 0.043(3) 0.040(3) 0.053(3) -0.029(2) -0.001(2) 0.007(2)
C44 0.033(2) 0.032(2) 0.053(3) -0.023(2) -0.009(2) 0.011(2)
C45 0.021(2) 0.030(2) 0.035(2) -0.0077(18) -0.0075(18) 0.0044(17)
C46 0.023(2) 0.036(2) 0.047(3) -0.020(2) -0.015(2) 0.0144(18)
C47 0.048(3) 0.072(4) 0.051(3) -0.031(3) -0.025(3) 0.026(3)
C48 0.038(3) 0.033(3) 0.079(4) -0.030(3) -0.024(3) 0.010(2)
O6 0.0229(15) 0.0324(16) 0.066(2) -0.0229(16) -0.0197(15) 0.0115(13)
C49 0.025(2) 0.030(2) 0.050(3) -0.019(2) -0.012(2) 0.0020(18)
C50 0.046(3) 0.039(3) 0.063(4) -0.026(3) 0.005(3) -0.001(2)
C51 0.038(3) 0.042(3) 0.088(5) -0.033(3) 0.002(3) 0.006(2)
C52 0.031(2) 0.046(3) 0.035(3) -0.019(2) -0.0039(19) -0.003(2)
C53 0.029(3) 0.039(3) 0.036(3) -0.017(2) -0.005(2) 0.002(2)
C54 0.041(5) 0.060(5) 0.029(4) -0.011(3) -0.003(3) 0.015(3)
C55 0.028(3) 0.045(4) 0.049(5) -0.011(4) 0.001(4) -0.002(3)
O7 0.037(2) 0.041(2) 0.040(2) -0.0178(18) -0.0087(18) -0.0011(19)
C53' 0.031(6) 0.034(7) 0.039(7) -0.016(5) -0.005(6) 0.005(5)
C54' 0.030(10) 0.036(8) 0.040(10) -0.023(7) -0.001(8) 0.009(7)
C55' 0.029(8) 0.036(9) 0.042(11) -0.011(9) 0.000(8) -0.009(7)
O7' 0.033(8) 0.045(9) 0.039(8) -0.024(7) 0.002(6) 0.011(7)
C56 0.052(3) 0.040(3) 0.084(4) -0.025(3) -0.044(3) 0.019(2)
C57 0.061(3) 0.039(3) 0.050(3) -0.008(2) -0.034(3) 0.014(2)
C58 0.033(2) 0.025(2) 0.029(2) -0.0062(18) -0.0065(18) 0.0018(18)
C59 0.047(3) 0.029(2) 0.062(3) -0.005(2) -0.020(3) 0.015(2)
C60 0.038(3) 0.026(2) 0.056(3) -0.011(2) -0.010(2) 0.012(2)
C61 0.029(2) 0.029(2) 0.035(2) -0.0116(19) -0.0051(19) -0.0005(18)
C62 0.028(2) 0.029(2) 0.036(2) -0.0123(19) -0.0050(19) 0.0045(18)
C63 0.034(3) 0.054(3) 0.041(3) -0.017(2) -0.004(2) -0.001(2)
C64 0.034(3) 0.044(3) 0.048(3) -0.019(2) -0.001(2) 0.007(2)
O8 0.0440(19) 0.0289(16) 0.0344(17) -0.0077(13) -0.0039(15) 0.0017(14)
C65 0.034(2) 0.028(2) 0.021(2) -0.0115(17) -0.0082(18) 0.0055(18)
C66 0.039(3) 0.038(3) 0.033(2) -0.013(2) -0.016(2) 0.009(2)
C67 0.047(3) 0.041(3) 0.024(2) -0.009(2) -0.013(2) 0.009(2)
C68 0.039(3) 0.032(2) 0.038(3) -0.012(2) -0.009(2) -0.001(2)
C69 0.031(2) 0.038(3) 0.036(3) -0.013(2) -0.006(2) -0.004(2)
C70 0.048(3) 0.058(3) 0.059(4) -0.022(3) 0.007(3) -0.015(3)
C71 0.033(3) 0.050(3) 0.049(3) -0.023(2) -0.014(2) 0.014(2)
O9 0.0420(18) 0.0370(18) 0.0351(18) -0.0159(14) -0.0114(15) 0.0051(14)
C72 0.034(2) 0.047(3) 0.022(2) -0.009(2) -0.0040(19) 0.001(2)
C73 0.051(3) 0.042(3) 0.026(2) -0.002(2) -0.001(2) -0.010(2)
C74 0.043(3) 0.019(2) 0.026(2) -0.0047(17) -0.0027(19) -0.0010(18)
C75 0.052(3) 0.027(2) 0.045(3) -0.006(2) -0.019(2) 0.002(2)
C76 0.044(3) 0.030(2) 0.045(3) -0.011(2) -0.010(2) 0.003(2)
C77 0.051(3) 0.026(2) 0.031(2) -0.0028(18) -0.001(2) 0.003(2)
C78 0.048(12) 0.026(8) 0.029(8) -0.003(6) -0.014(11) 0.014(8)
C79 0.078(14) 0.033(8) 0.050(9) -0.024(8) -0.021(12) 0.000(10)
C80 0.061(16) 0.061(13) 0.029(7) -0.020(7) -0.018(9) 0.022(12)
O10 0.062(11) 0.054(11) 0.053(11) -0.019(8) -0.029(10) 0.039(9)
C78' 0.077(10) 0.040(6) 0.036(5) -0.014(4) -0.001(9) 0.013(7)
C79' 0.075(8) 0.038(6) 0.047(5) -0.023(4) -0.007(7) 0.001(6)
C80' 0.108(18) 0.055(7) 0.033(5) -0.015(5) 0.004(8) 0.025(13)
O10' 0.078(8) 0.032(4) 0.050(4) -0.004(3) 0.010(6) 0.022(6)
C81 0.033(2) 0.024(2) 0.028(2) -0.0015(17) -0.0105(18) 0.0011(18)
C82 0.048(3) 0.051(3) 0.028(2) -0.003(2) -0.016(2) 0.005(2)
C83 0.044(3) 0.044(3) 0.040(3) -0.003(2) -0.019(2) 0.009(2)
C84 0.044(3) 0.032(2) 0.022(2) -0.0024(18) -0.0061(19) 0.0054(19)
C85 0.039(6) 0.031(6) 0.023(8) -0.007(6) -0.005(7) 0.010(4)
C86 0.045(8) 0.046(12) 0.028(12) -0.007(9) 0.005(9) 0.008(8)
C87 0.045(7) 0.042(6) 0.038(7) 0.009(6) -0.004(6) 0.001(5)
O11 0.047(5) 0.039(5) 0.035(5) -0.010(4) -0.010(4) -0.002(4)
C85' 0.055(7) 0.043(5) 0.026(6) -0.007(5) 0.003(5) 0.002(4)
C86' 0.068(7) 0.043(6) 0.089(10) -0.027(7) 0.020(6) -0.012(5)
C87' 0.053(6) 0.061(11) 0.038(10) -0.023(7) -0.003(6) 0.014(7)
O11' 0.062(5) 0.066(5) 0.036(4) 0.019(3) 0.004(3) 0.016(4)
C88 0.044(3) 0.041(3) 0.042(3) -0.015(2) -0.011(2) 0.011(2)
C89 0.038(3) 0.050(3) 0.032(3) -0.014(2) -0.004(2) 0.012(2)
C90 0.036(3) 0.034(2) 0.028(2) -0.0034(19) 0.0015(19) -0.008(2)
C91 0.040(3) 0.051(3) 0.054(3) -0.002(3) -0.013(3) 0.004(2)
C92 0.048(3) 0.060(3) 0.042(3) -0.005(3) -0.016(2) -0.006(3)
C93 0.065(4) 0.043(3) 0.036(3) -0.006(2) -0.014(2) -0.014(3)
C94 0.075(4) 0.041(3) 0.030(3) -0.006(2) -0.013(3) -0.010(3)
C95 0.069(4) 0.086(5) 0.037(3) 0.009(3) -0.010(3) -0.012(3)
C96 0.137(7) 0.056(4) 0.044(3) -0.021(3) -0.004(4) -0.018(4)
O12 0.059(2) 0.052(2) 0.0368(19) -0.0132(17) -0.0034(17) -0.0075(18)
O13 0.052(3) 0.077(4) 0.042(3) -0.021(3) -0.016(3) 0.012(3)
O14 0.056(4) 0.058(4) 0.073(4) 0.000(3) -0.009(3) 0.001(3)
O15 0.0340(19) 0.0320(19) 0.092(3) -0.017(2) 0.0062(19) 0.0060(16)
P1 0.0541(8) 0.0408(7) 0.0600(9) -0.0288(7) -0.0307(7) 0.0223(6)
F1 0.238(15) 0.140(10) 0.045(4) -0.027(5) -0.037(6) 0.110(9)
F2 0.151(12) 0.098(8) 0.063(5) -0.027(5) 0.001(5) 0.058(7)
F3 0.085(6) 0.109(7) 0.103(7) -0.056(6) -0.064(6) 0.064(6)
F4 0.096(7) 0.070(6) 0.154(10) -0.055(6) -0.098(8) 0.042(5)
F5 0.143(9) 0.049(5) 0.219(12) -0.017(6) -0.099(8) -0.019(5)
F6 0.082(6) 0.071(5) 0.160(10) 0.002(6) -0.044(6) -0.026(4)
F1' 0.077(6) 0.093(7) 0.076(6) -0.065(5) -0.042(5) 0.042(5)
F2' 0.134(10) 0.149(11) 0.162(11) -0.134(10) -0.114(9) 0.079(9)
F3' 0.048(4) 0.158(11) 0.139(10) -0.105(8) -0.009(5) 0.020(5)
F4' 0.044(4) 0.120(9) 0.204(14) -0.086(9) -0.001(6) -0.009(5)
F5' 0.231(16) 0.050(5) 0.119(8) -0.007(5) -0.008(9) 0.061(7)
F6' 0.181(13) 0.058(5) 0.053(5) -0.004(4) -0.002(6) 0.052(6)
P2 0.0540(15) 0.0636(15) 0.0420(13) -0.0052(11) -0.0080(12) 0.0125(12)
F7 0.096(5) 0.134(6) 0.099(5) -0.033(4) -0.040(4) 0.062(4)
F8 0.074(4) 0.196(8) 0.045(4) -0.020(4) -0.011(3) 0.043(5)
F9 0.110(11) 0.141(14) 0.092(12) -0.069(11) -0.043(9) 0.018(11)
F10 0.104(9) 0.089(8) 0.086(8) -0.050(7) -0.039(7) 0.036(7)
F11 0.125(10) 0.105(9) 0.092(10) 0.038(8) 0.006(8) -0.011(8)
F12 0.073(7) 0.063(7) 0.144(13) 0.032(9) -0.025(9) -0.027(6)
F9' 0.080(11) 0.150(16) 0.056(9) -0.017(10) -0.010(8) 0.040(12)
F10' 0.079(11) 0.101(14) 0.052(9) 0.006(11) -0.006(8) 0.009(12)
F11' 0.212(18) 0.080(12) 0.119(16) -0.024(12) 0.006(15) 0.001(12)
F12' 0.154(16) 0.105(12) 0.157(18) -0.045(14) 0.000(15) -0.064(12)
Br5 0.0531(12) 0.0831(13) 0.0317(9) -0.0220(9) -0.0110(9) 0.0228(10)
O17 0.106(11) 0.085(10) 0.079(10) 0.004(8) 0.045(9) 0.035(9)
O16 0.066(9) 0.055(7) 0.099(10) -0.033(7) -0.054(8) 0.027(6)
C97 0.048(3) 0.052(3) 0.071(4) -0.024(3) -0.019(3) 0.010(3)
C98 0.040(3) 0.052(3) 0.046(3) -0.017(3) -0.010(2) 0.002(2)
N25 0.073(4) 0.058(3) 0.096(4) -0.032(3) -0.026(3) 0.021(3)

loop_
_atom_type_symbol
_atom_type_description
_atom_type_scat_dispersion_real
_atom_type_scat_dispersion_imag
_atom_type_scat_source
C C 0.0033 0.0016 'International Tables Vol C Tables 4.2.6.8 and 6.1.1.4'
H H 0.0000 0.0000 'International Tables Vol C Tables 4.2.6.8 and 6.1.1.4'
N N 0.0061 0.0033 'International Tables Vol C Tables 4.2.6.8 and 6.1.1.4'
O O 0.0106 0.0060 'International Tables Vol C Tables 4.2.6.8 and 6.1.1.4'
F F 0.0171 0.0103 'International Tables Vol C Tables 4.2.6.8 and 6.1.1.4'
P P 0.1023 0.0942 'International Tables Vol C Tables 4.2.6.8 and 6.1.1.4'
Au Au -2.0133 8.8022 'International Tables Vol C Tables 4.2.6.8 and 6.1.1.4'
Br Br -0.2901 2.4595 'International Tables Vol C Tables 4.2.6.8 and 6.1.1.4'

loop_
_geom_angle_atom_site_label_1
_geom_angle_atom_site_label_2
_geom_angle_atom_site_label_3
_geom_angle
C17 Au1 C1 175.91(16)
C17 Au1 Au2 102.02(11)
C1 Au1 Au2 81.01(12)
C10 Au2 C26 179.11(16)
C10 Au2 Au1 100.58(12)
C26 Au2 Au1 80.08(11)
C49 Au3 C33 179.58(19)
C49 Au3 Au4 78.31(11)
C33 Au3 Au4 101.81(13)
C42 Au4 C58 177.62(17)
C42 Au4 Au3 79.42(12)
C58 Au4 Au3 102.07(12)
C81 Au5 C65 179.51(16)
C74 Au6 C90 177.65(17)
C1 N1 C2 109.5(4)
C1 N1 C4 125.5(4)
C2 N1 C4 125.0(4)
C1 N2 C3 111.1(4)
C1 N2 C8 124.7(4)
C3 N2 C8 124.1(4)
C10 N3 C11 110.7(4)
C10 N3 C9 124.4(3)
C11 N3 C9 124.7(4)
C10 N4 C12 110.2(4)
C10 N4 C13 125.4(4)
C12 N4 C13 124.4(4)
C17 N5 C18 111.4(3)
C17 N5 C20 125.0(4)
C18 N5 C20 123.4(4)
C17 N6 C19 110.7(3)
C17 N6 C24 123.9(3)
C19 N6 C24 125.3(4)
C26 N7 C27 110.4(3)
C26 N7 C25 125.6(3)
C27 N7 C25 124.0(4)
C26 N8 C28 110.3(4)
C26 N8 C29 125.2(4)
C28 N8 C29 124.3(3)
C33 N9 C34 110.5(4)
C33 N9 C36 125.4(4)
C34 N9 C36 124.1(4)
C33 N10 C35 110.0(4)
C33 N10 C40 125.5(4)
C35 N10 C40 124.0(4)
C42 N11 C43 110.5(4)
C42 N11 C41 125.6(4)
C43 N11 C41 123.4(4)
C42 N12 C44 110.9(4)
C42 N12 C45 124.5(3)
C44 N12 C45 124.6(4)
C49 N13 C50 111.0(4)
C49 N13 C52 125.8(4)
C50 N13 C52 123.2(4)
C49 N14 C51 110.4(4)
C49 N14 C56 125.2(4)
C51 N14 C56 124.0(4)
C58 N15 C59 110.4(4)
C58 N15 C57 124.3(4)
C59 N15 C57 124.9(4)
C58 N16 C60 110.9(4)
C58 N16 C61 124.8(4)
C60 N16 C61 124.4(4)
C65 N17 C66 110.6(4)
C65 N17 C68 125.5(4)
C66 N17 C68 123.8(4)
C65 N18 C67 110.9(4)
C65 N18 C72 123.7(4)
C67 N18 C72 125.1(4)
C74 N19 C75 111.1(4)
C74 N19 C73 125.4(4)
C75 N19 C73 123.1(4)
C74 N20 C76 111.4(4)
C74 N20 C77 124.8(4)
C76 N20 C77 123.8(4)
C81 N21 C82 110.5(4)
C81 N21 C84 125.0(4)
C82 N21 C84 124.5(4)
C81 N22 C83 111.1(4)
C81 N22 C88 126.1(4)
C83 N22 C88 122.7(4)
C90 N23 C91 110.5(4)
C90 N23 C89 123.2(4)
C91 N23 C89 126.1(4)
C90 N24 C92 110.2(4)
C90 N24 C93 124.5(4)
C92 N24 C93 125.2(4)
N2 C1 N1 105.1(4)
N2 C1 Au1 126.9(3)
N1 C1 Au1 128.0(3)
C3 C2 N1 108.1(5)
C2 C3 N2 106.2(4)
C5' C4 N1 112.8(7)
C5' C4 C5 33.7(7)
N1 C4 C5 114.0(4)
O1 C5 C6 106.5(8)
O1 C5 C7 107.8(8)
C6 C5 C7 113.0(10)
O1 C5 C4 110.2(5)
C6 C5 C4 112.7(7)
C7 C5 C4 106.5(10)
C4 C5' O1' 117.3(13)
C4 C5' C6' 106.9(13)
O1' C5' C6' 104.7(14)
C4 C5' C7' 111(2)
O1' C5' C7' 108.6(17)
C6' C5' C7' 108(2)
N2 C8 C9 112.9(4)
N3 C9 C8 112.2(4)
N4 C10 N3 105.0(4)
N4 C10 Au2 127.3(3)
N3 C10 Au2 127.6(3)
C12 C11 N3 106.5(4)
C11 C12 N4 107.5(4)
N4 C13 C14 107.4(5)
N4 C13 C14' 126.8(7)
C14 C13 C14' 24.4(5)
C15 C14 C16 108.1(9)
C15 C14 C13 113.6(8)
C16 C14 C13 106.7(8)
C15 C14 O2 123.2(11)
C16 C14 O2 103.5(8)
C13 C14 O2 100.5(7)
O2' C14' C15' 109.8(15)
O2' C14' C13 111.0(11)
C15' C14' C13 103.2(12)
O2' C14' C16' 135.9(17)
C15' C14' C16' 89.0(17)
C13 C14' C16' 102.3(13)
N5 C17 N6 104.0(3)
N5 C17 Au1 127.4(3)
N6 C17 Au1 128.4(3)
C19 C18 N5 106.7(4)
C18 C19 N6 107.2(4)
N5 C20 C21 113.6(4)
O3 C21 C22 110.7(4)
O3 C21 C23 110.0(4)
C22 C21 C23 110.8(4)
O3 C21 C20 105.6(3)
C22 C21 C20 112.2(4)
C23 C21 C20 107.3(4)
N6 C24 C25 111.7(3)
N7 C25 C24 112.3(3)
N7 C26 N8 105.5(3)
N7 C26 Au2 128.3(3)
N8 C26 Au2 126.1(3)
C28 C27 N7 106.9(4)
C27 C28 N8 107.0(4)
N8 C29 C30 114.8(3)
O4 C30 C32 109.9(4)
O4 C30 C31 109.8(4)
C32 C30 C31 111.3(4)
O4 C30 C29 105.5(3)
C32 C30 C29 108.3(4)
C31 C30 C29 111.8(3)
N9 C33 N10 105.4(4)
N9 C33 Au3 128.3(3)
N10 C33 Au3 126.2(3)
C35 C34 N9 106.8(4)
C34 C35 N10 107.3(4)
N9 C36 C37 115.5(4)
O5 C37 C39 109.8(4)
O5 C37 C36 106.2(3)
C39 C37 C36 112.4(4)
O5 C37 C38 109.5(4)
C39 C37 C38 111.2(4)
C36 C37 C38 107.6(4)
N10 C40 C41 113.2(4)
N11 C41 C40 112.0(4)
N12 C42 N11 104.9(4)
N12 C42 Au4 129.0(3)
N11 C42 Au4 126.0(3)
C44 C43 N11 107.0(4)
C43 C44 N12 106.7(4)
N12 C45 C46 113.9(3)
O6 C46 C48 110.2(4)
O6 C46 C47 109.3(4)
C48 C46 C47 112.1(4)
O6 C46 C45 106.1(3)
C48 C46 C45 111.8(4)
C47 C46 C45 107.1(4)
N13 C49 N14 104.6(4)
N13 C49 Au3 126.8(3)
N14 C49 Au3 128.5(4)
C51 C50 N13 107.0(5)
C50 C51 N14 107.0(5)
N13 C52 C53 116.1(4)
N13 C52 C53' 106.7(10)
C53 C52 C53' 34.2(9)
O7 C53 C54 110.1(5)
O7 C53 C55 106.2(5)
C54 C53 C55 110.5(6)
O7 C53 C52 108.9(4)
C54 C53 C52 109.4(6)
C55 C53 C52 111.7(6)
C55' C53' O7' 106(3)
C55' C53' C52 119(2)
O7' C53' C52 109.4(16)
C55' C53' C54' 114(3)
O7' C53' C54' 104(2)
C52 C53' C54' 104(2)
N14 C56 C57 112.5(4)
N15 C57 C56 112.3(4)
N16 C58 N15 104.7(4)
N16 C58 Au4 126.9(3)
N15 C58 Au4 128.3(3)
C60 C59 N15 107.1(4)
C59 C60 N16 106.8(4)
N16 C61 C62 114.5(3)
O8 C62 C63 109.8(4)
O8 C62 C64 109.7(3)
C63 C62 C64 110.7(4)
O8 C62 C61 105.6(3)
C63 C62 C61 108.4(4)
C64 C62 C61 112.6(4)
N17 C65 N18 104.7(3)
N17 C65 Au5 128.4(3)
N18 C65 Au5 126.9(3)
C67 C66 N17 107.1(4)
C66 C67 N18 106.8(4)
N17 C68 C69 114.0(3)
O9 C69 C70 109.7(4)
O9 C69 C71 109.5(4)
C70 C69 C71 110.8(4)
O9 C69 C68 105.8(4)
C70 C69 C68 108.4(4)
C71 C69 C68 112.5(4)
N18 C72 C73 111.5(4)
N19 C73 C72 112.4(4)
N19 C74 N20 104.0(4)
N19 C74 Au6 130.2(3)
N20 C74 Au6 125.7(3)
C76 C75 N19 107.0(4)
C75 C76 N20 106.5(4)
N20 C77 C78' 113.9(9)
N20 C77 C78 113.6(13)
C78' C77 C78 17.6(12)
O10 C78 C80 108(3)
O10 C78 C79 105.7(19)
C80 C78 C79 112(3)
O10 C78 C77 114(3)
C80 C78 C77 107(3)
C79 C78 C77 110(2)
O10' C78' C79' 105.9(13)
O10' C78' C77 104.9(16)
C79' C78' C77 115.5(15)
O10' C78' C80' 109.7(15)
C79' C78' C80' 112.6(19)
C77 C78' C80' 107.8(17)
N22 C81 N21 104.6(4)
N22 C81 Au5 128.7(3)
N21 C81 Au5 126.7(3)
C83 C82 N21 107.0(4)
C82 C83 N22 106.8(4)
N21 C84 C85' 116.0(6)
N21 C84 C85 113.9(7)
C85' C84 C85 22.5(5)
O11 C85 C86 109(2)
O11 C85 C87 107.8(13)
C86 C85 C87 111(2)
O11 C85 C84 108.9(11)
C86 C85 C84 107(2)
C87 C85 C84 112.8(12)
O11' C85' C86' 105.3(11)
O11' C85' C84 110.0(10)
C86' C85' C84 111.1(9)
O11' C85' C87' 110.0(16)
C86' C85' C87' 113.3(17)
C84 C85' C87' 107.1(19)
N22 C88 C89 112.4(4)
N23 C89 C88 112.7(4)
N23 C90 N24 105.1(4)
N23 C90 Au6 126.9(3)
N24 C90 Au6 128.0(4)
C92 C91 N23 106.7(5)
C91 C92 N24 107.6(5)
N24 C93 C94 113.8(4)
O12 C94 C95 110.0(4)
O12 C94 C96 109.3(5)
C95 C94 C96 110.9(5)
O12 C94 C93 106.1(4)
C95 C94 C93 111.9(5)
C96 C94 C93 108.4(4)
F2' P1 F5 116.9(9)
F2' P1 F4' 96.2(7)
F5 P1 F4' 114.8(6)
F2' P1 F4 100.0(6)
F5 P1 F4 94.6(6)
F4' P1 F4 135.0(8)
F2' P1 F6' 93.3(7)
F5 P1 F6' 38.5(5)
F4' P1 F6' 89.7(7)
F4 P1 F6' 130.6(8)
F2' P1 F2 27.9(7)
F5 P1 F2 91.9(7)
F4' P1 F2 119.9(8)
F4 P1 F2 90.6(7)
F6' P1 F2 79.5(6)
F2' P1 F6 60.7(7)
F5 P1 F6 176.7(6)
F4' P1 F6 64.0(5)
F4 P1 F6 88.3(5)
F6' P1 F6 138.2(7)
F2 P1 F6 86.3(6)
F2' P1 F1 148.9(9)
F5 P1 F1 90.6(8)
F4' P1 F1 57.0(7)
F4 P1 F1 91.3(6)
F6' P1 F1 101.2(5)
F2 P1 F1 176.7(8)
F6 P1 F1 91.1(8)
F2' P1 F5' 90.5(8)
F5 P1 F5' 138.4(9)
F4' P1 F5' 90.6(8)
F4 P1 F5' 47.8(6)
F6' P1 F5' 176.2(8)
F2 P1 F5' 103.6(6)
F6 P1 F5' 44.9(6)
F1 P1 F5' 75.8(6)
F2' P1 F3 79.1(6)
F5 P1 F3 87.1(6)
F4' P1 F3 44.1(6)
F4 P1 F3 178.4(6)
F6' P1 F3 51.0(6)
F2 P1 F3 89.1(6)
F6 P1 F3 90.1(6)
F1 P1 F3 88.8(6)
F5' P1 F3 130.7(9)
F2' P1 F3' 86.7(6)
F5 P1 F3' 65.0(6)
F4' P1 F3' 176.7(7)
F4 P1 F3' 42.6(5)
F6' P1 F3' 91.7(7)
F2 P1 F3' 63.3(6)
F6 P1 F3' 116.4(6)
F1 P1 F3' 119.8(7)
F5' P1 F3' 87.8(7)
F3 P1 F3' 138.4(7)
F2' P1 F1' 174.0(7)
F5 P1 F1' 58.7(6)
F4' P1 F1' 89.6(5)
F4 P1 F1' 77.0(5)
F6' P1 F1' 85.1(5)
F2 P1 F1' 146.3(6)
F6 P1 F1' 123.9(6)
F1 P1 F1' 37.0(6)
F5' P1 F1' 91.1(7)
F3 P1 F1' 104.1(4)
F3' P1 F1' 87.6(5)
F7 P2 F8 173.2(5)
N25 C98 C97 178.1(6)

loop_
_geom_bond_atom_site_label_1
_geom_bond_atom_site_label_2
_geom_bond_distance
Au1 C17 2.012(4)
Au1 C1 2.017(4)
Au1 Au2 3.3015(2)
Au2 C10 2.027(4)
Au2 C26 2.031(4)
Au3 C49 2.023(4)
Au3 C33 2.033(4)
Au3 Au4 3.2678(2)
Au4 C42 2.020(4)
Au4 C58 2.023(4)
Au5 C81 2.014(4)
Au5 C65 2.021(4)
Au6 C74 2.016(5)
Au6 C90 2.026(5)
N1 C1 1.353(5)
N1 C2 1.384(6)
N1 C4 1.459(6)
N2 C1 1.345(5)
N2 C3 1.379(6)
N2 C8 1.461(6)
N3 C10 1.351(5)
N3 C11 1.382(5)
N3 C9 1.447(5)
N4 C10 1.350(5)
N4 C12 1.381(6)
N4 C13 1.447(6)
N5 C17 1.353(5)
N5 C18 1.376(6)
N5 C20 1.461(5)
N6 C17 1.358(5)
N6 C19 1.380(5)
N6 C24 1.451(5)
N7 C26 1.345(5)
N7 C27 1.383(5)
N7 C25 1.461(5)
N8 C26 1.349(5)
N8 C28 1.381(5)
N8 C29 1.452(5)
N9 C33 1.344(5)
N9 C34 1.388(6)
N9 C36 1.464(6)
N10 C33 1.350(6)
N10 C35 1.388(6)
N10 C40 1.447(6)
N11 C42 1.350(5)
N11 C43 1.381(6)
N11 C41 1.460(6)
N12 C42 1.343(5)
N12 C44 1.381(5)
N12 C45 1.459(5)
N13 C49 1.338(6)
N13 C50 1.381(6)
N13 C52 1.455(6)
N14 C49 1.361(6)
N14 C51 1.378(6)
N14 C56 1.461(7)
N15 C58 1.352(5)
N15 C59 1.382(6)
N15 C57 1.449(6)
N16 C58 1.344(5)
N16 C60 1.382(5)
N16 C61 1.462(5)
N17 C65 1.349(5)
N17 C66 1.384(5)
N17 C68 1.457(5)
N18 C65 1.355(5)
N18 C67 1.377(5)
N18 C72 1.459(5)
N19 C74 1.352(5)
N19 C75 1.379(6)
N19 C73 1.459(6)
N20 C74 1.356(5)
N20 C76 1.374(6)
N20 C77 1.459(6)
N21 C81 1.354(5)
N21 C82 1.384(6)
N21 C84 1.455(6)
N22 C81 1.350(5)
N22 C83 1.378(6)
N22 C88 1.458(6)
N23 C90 1.350(6)
N23 C91 1.385(6)
N23 C89 1.460(6)
N24 C90 1.353(6)
N24 C92 1.378(7)
N24 C93 1.461(6)
C2 C3 1.325(7)
C4 C5' 1.379(15)
C4 C5 1.628(9)
C5 O1 1.437(10)
C5 C6 1.507(13)
C5 C7 1.537(17)
C5' O1' 1.432(19)
C5' C6' 1.50(2)
C5' C7' 1.52(3)
C8 C9 1.518(6)
C11 C12 1.334(7)
C13 C14 1.515(11)
C13 C14' 1.616(18)
C14 C15 1.437(13)
C14 C16 1.502(12)
C14 O2 1.550(13)
C14' O2' 1.438(19)
C14' C15' 1.53(2)
C14' C16' 1.71(3)
C18 C19 1.333(6)
C20 C21 1.534(6)
C21 O3 1.440(5)
C21 C22 1.509(7)
C21 C23 1.519(7)
C24 C25 1.519(6)
C27 C28 1.339(6)
C29 C30 1.527(6)
C30 O4 1.442(5)
C30 C32 1.519(6)
C30 C31 1.524(6)
C34 C35 1.330(7)
C36 C37 1.522(7)
C37 O5 1.432(5)
C37 C39 1.520(6)
C37 C38 1.525(6)
C40 C41 1.509(8)
C43 C44 1.334(7)
C45 C46 1.531(6)
C46 O6 1.434(5)
C46 C48 1.510(6)
C46 C47 1.518(7)
C50 C51 1.328(8)
C52 C53 1.539(7)
C52 C53' 1.55(2)
C53 O7 1.432(7)
C53 C54 1.514(11)
C53 C55 1.532(11)
C53' C55' 1.41(5)
C53' O7' 1.47(3)
C53' C54' 1.59(5)
C56 C57 1.513(7)
C59 C60 1.328(7)
C61 C62 1.525(6)
C62 O8 1.438(5)
C62 C63 1.515(6)
C62 C64 1.524(6)
C66 C67 1.337(6)
C68 C69 1.533(6)
C69 O9 1.438(5)
C69 C70 1.518(6)
C69 C71 1.523(6)
C72 C73 1.523(6)
C75 C76 1.341(7)
C77 C78' 1.51(3)
C77 C78 1.57(4)
C78 O10 1.47(2)
C78 C80 1.50(5)
C78 C79 1.50(3)
C78' O10' 1.465(15)
C78' C79' 1.48(2)
C78' C80' 1.55(3)
C82 C83 1.337(7)
C84 C85' 1.533(15)
C84 C85 1.564(19)
C85 O11 1.436(16)
C85 C86 1.49(4)
C85 C87 1.514(19)
C85' O11' 1.440(13)
C85' C86' 1.488(16)
C85' C87' 1.54(3)
C88 C89 1.523(7)
C91 C92 1.332(7)
C93 C94 1.535(7)
C94 O12 1.431(6)
C94 C95 1.514(8)
C94 C96 1.518(8)
P1 F2' 1.515(8)
P1 F5 1.527(8)
P1 F4' 1.532(8)
P1 F4 1.546(6)
P1 F6' 1.553(7)
P1 F2 1.555(8)
P1 F6 1.555(7)
P1 F1 1.565(8)
P1 F5' 1.566(8)
P1 F3 1.584(6)
P1 F3' 1.590(7)
P1 F1' 1.602(6)
P2 F7 1.548(6)
P2 F8 1.588(7)
C97 C98 1.455(7)
C98 N25 1.122(6)
